data_7238961
loop_
_publ_author_name
'Majee, Debashis'
'Srivastava, Anvita'
'Mobin, Shaikh M.'
'Samanta, Sampak'

_publ_section_title
;
 l-Proline catalyzed highly efficient synthesis of Z-5-alkylidene cyclic
 sulfamidate imines: an easy access to 5-alkyl-substituted cyclic
 sulfamidate imines
;
_journal_issue 29
_journal_name_full 'RSC Advances'
_journal_page_first 11502
_journal_paper_doi 10.1039/c3ra40299a
_journal_volume 3
_journal_year 2013
_chemical_formula_sum 'C21 H24 N4 O2'
_chemical_formula_weight 364.44
_space_group_IT_number 14
_space_group_name_Hall '-P 2ybc'
_space_group_name_H-M_alt 'P 1 21/c 1'
_symmetry_cell_setting monoclinic
_symmetry_space_group_name_H-M 'P 1 21/c 1'
_atom_sites_solution_hydrogens geom
_atom_sites_solution_primary direct
_atom_sites_solution_secondary difmap
_audit_creation_method SHELXL-97
_cell_angle_alpha 90.00
_cell_angle_beta 93.526(2)
_cell_angle_gamma 90.00
_cell_formula_units_Z 4
_cell_length_a 5.47870(10)
_cell_length_b 21.0779(6)
_cell_length_c 16.8942(4)
_cell_measurement_reflns_used 4354
_cell_measurement_temperature 293(2)
_cell_measurement_theta_max 32.5803
_cell_measurement_theta_min 3.0879
_cell_volume 1947.24(8)
_computing_cell_refinement 'CrysAlis RED, Oxford Diffraction Ltd.,'
_computing_data_collection 'CrysAlis CCD, Oxford Diffraction Ltd.,'
_computing_data_reduction 'CrysAlis RED, Oxford Diffraction Ltd.,'
_computing_molecular_graphics Ortep3
_computing_publication_material Shelx97
_computing_structure_refinement 'SHELXL-97 (Sheldrick, 1997)'
_computing_structure_solution 'SHELXS-97 (Sheldrick, 1997)'
_diffrn_ambient_temperature 293(2)
_diffrn_detector_area_resol_mean 15.9948
_diffrn_measured_fraction_theta_full 0.999
_diffrn_measured_fraction_theta_max 0.999
_diffrn_measurement_device_type 'OXFORD DIFFRACTION SUPER NOVA'
_diffrn_measurement_method \w/q-scan
_diffrn_radiation_monochromator graphite
_diffrn_radiation_source 'Micro-Focus (Cu) X-ray Source'
_diffrn_radiation_type MoK\a
_diffrn_radiation_wavelength 0.71073
_diffrn_reflns_av_R_equivalents 0.0367
_diffrn_reflns_av_sigmaI/netI 0.0339
_diffrn_reflns_limit_h_max 6
_diffrn_reflns_limit_h_min -6
_diffrn_reflns_limit_k_max 24
_diffrn_reflns_limit_k_min -25
_diffrn_reflns_limit_l_max 20
_diffrn_reflns_limit_l_min -17
_diffrn_reflns_number 13935
_diffrn_reflns_theta_full 25.00
_diffrn_reflns_theta_max 25.00
_diffrn_reflns_theta_min 3.09
_exptl_absorpt_coefficient_mu 0.082
_exptl_absorpt_correction_T_max 0.9984
_exptl_absorpt_correction_T_min 0.9935
_exptl_absorpt_correction_type multi-scan
_exptl_absorpt_process_details
;
CrysAlis RED, Oxford Diffraction Ltd.,
Version 1.171.31.7 (release 18-10-2006 CrysAlis171 .NET)
(compiled Oct 18 2006,16:28:17)
Empirical absorption correction using spherical harmonics,
implemented in SCALE3 ABSPACK scaling algorithm.
;
_exptl_crystal_colour COLORLESS
_exptl_crystal_density_diffrn 1.243
_exptl_crystal_density_method 'not measured'
_exptl_crystal_description BLOCK
_exptl_crystal_F_000 776
_exptl_crystal_size_max 0.08
_exptl_crystal_size_mid 0.05
_exptl_crystal_size_min 0.02
_refine_diff_density_max 0.752
_refine_diff_density_min -0.203
_refine_diff_density_rms 0.051
_refine_ls_extinction_method none
_refine_ls_goodness_of_fit_ref 1.068
_refine_ls_hydrogen_treatment RIDING
_refine_ls_matrix_type full
_refine_ls_number_parameters 248
_refine_ls_number_reflns 3431
_refine_ls_number_restraints 0
_refine_ls_restrained_S_all 1.068
_refine_ls_R_factor_all 0.0634
_refine_ls_R_factor_gt 0.0501
_refine_ls_shift/su_max 0.000
_refine_ls_shift/su_mean 0.000
_refine_ls_structure_factor_coef Fsqd
_refine_ls_weighting_details 'calc w=1/[\s^2^(Fo^2^)+(0.0640P)^2^+1.1608P] where P=(Fo^2^+2Fc^2^)/3'
_refine_ls_weighting_scheme calc
_refine_ls_wR_factor_gt 0.1321
_refine_ls_wR_factor_ref 0.1427
_reflns_number_gt 2786
_reflns_number_total 3431
_reflns_threshold_expression >2sigma(I)
_cod_data_source_file c3ra40299a.txt
_cod_data_source_block ss009
_cod_depositor_comments
;
The following automatic conversions were performed:

data item '_symmetry_cell_setting' value 'Monoclinic' was changed to
'monoclinic' in accordance with the
/home/saulius/struct/COD-crude-data/automatic-downloads/DataCite-retrospective/RSC/depositions/lib/dictionaries/cif_core.dic
dictionary named 'cif_core.dic' version 2.4.2 last updated on
2011-04-26.

Automatic conversion script
Id: cif_fix_values 6909 2019-04-08 15:41:33Z antanas 
;
_cod_original_sg_symbol_H-M 'P 21/c'
_cod_database_code 7238961

loop_
_symmetry_equiv_pos_as_xyz
'x, y, z'
'-x, y+1/2, -z+1/2'
'-x, -y, -z'
'x, -y-1/2, z-1/2'

loop_
_atom_site_label
_atom_site_type_symbol
_atom_site_fract_x
_atom_site_fract_y
_atom_site_fract_z
_atom_site_U_iso_or_equiv
_atom_site_adp_type
_atom_site_occupancy
_atom_site_symmetry_multiplicity
_atom_site_calc_flag
_atom_site_refinement_flags
N1 N 0.1724(3) 0.68203(9) 0.24195(10) 0.0276(4) Uani 1 1 d .
N2 N 0.0622(3) 0.65294(9) 0.18752(11) 0.0282(4) Uani 1 1 d .
N3 N -0.0600(4) 0.62662(10) 0.14178(13) 0.0406(5) Uani 1 1 d .
N4 N 0.4553(3) 0.80471(8) 0.24609(10) 0.0267(4) Uani 1 1 d .
H4 H 0.3074 0.8137 0.2563 0.032 Uiso 1 1 calc R
O1 O 0.8563(3) 0.83036(7) 0.27111(9) 0.0344(4) Uani 1 1 d .
O2 O 0.5502(3) 0.89016(7) 0.31711(9) 0.0291(4) Uani 1 1 d .
C1 C 0.4425(3) 0.68683(10) 0.23445(12) 0.0233(5) Uani 1 1 d .
H1 H 0.4929 0.6525 0.1998 0.028 Uiso 1 1 calc R
C2 C 0.5680(4) 0.67706(11) 0.31690(12) 0.0279(5) Uani 1 1 d .
C3 C 0.5231(4) 0.61078(10) 0.34732(12) 0.0251(5) Uani 1 1 d .
C4 C 0.3186(4) 0.59752(10) 0.38913(12) 0.0285(5) Uani 1 1 d .
H4A H 0.2121 0.6302 0.4006 0.034 Uiso 1 1 calc R
C5 C 0.2709(4) 0.53641(11) 0.41406(12) 0.0295(5) Uani 1 1 d .
H5 H 0.1333 0.5289 0.4423 0.035 Uiso 1 1 calc R
C6 C 0.4224(4) 0.48633(10) 0.39809(12) 0.0280(5) Uani 1 1 d .
C7 C 0.3595(5) 0.41981(11) 0.42186(14) 0.0382(6) Uani 1 1 d .
H7A H 0.2894 0.4206 0.4725 0.057 Uiso 1 1 calc R
H7B H 0.5051 0.3944 0.4252 0.057 Uiso 1 1 calc R
H7C H 0.2439 0.4020 0.3830 0.057 Uiso 1 1 calc R
C8 C 0.6287(4) 0.49949(11) 0.35743(13) 0.0317(5) Uani 1 1 d .
H8 H 0.7358 0.4668 0.3467 0.038 Uiso 1 1 calc R
C9 C 0.6781(4) 0.56076(11) 0.33233(13) 0.0304(5) Uani 1 1 d .
H9 H 0.8175 0.5683 0.3050 0.037 Uiso 1 1 calc R
C10 C 0.5012(4) 0.75097(9) 0.19547(12) 0.0244(5) Uani 1 1 d .
H10 H 0.6766 0.7509 0.1871 0.029 Uiso 1 1 calc R
C11 C 0.3676(4) 0.75468(9) 0.11428(12) 0.0237(5) Uani 1 1 d .
C12 C 0.4541(4) 0.71818(10) 0.05260(12) 0.0274(5) Uani 1 1 d .
H12 H 0.5995 0.6957 0.0610 0.033 Uiso 1 1 calc R
C13 C 0.3273(4) 0.71497(11) -0.02031(13) 0.0314(5) Uani 1 1 d .
H13 H 0.3868 0.6902 -0.0604 0.038 Uiso 1 1 calc R
C14 C 0.1120(4) 0.74851(11) -0.03409(13) 0.0316(5) Uani 1 1 d .
H14 H 0.0264 0.7464 -0.0833 0.038 Uiso 1 1 calc R
C15 C 0.0250(4) 0.78523(10) 0.02575(13) 0.0300(5) Uani 1 1 d .
H15 H -0.1192 0.8080 0.0165 0.036 Uiso 1 1 calc R
C16 C 0.1508(4) 0.78840(10) 0.09956(13) 0.0274(5) Uani 1 1 d .
H16 H 0.0900 0.8132 0.1394 0.033 Uiso 1 1 calc R
C17 C 0.6410(4) 0.84121(10) 0.27774(12) 0.0262(5) Uani 1 1 d .
C18 C 0.7139(4) 0.93825(10) 0.35696(12) 0.0273(5) Uani 1 1 d .
C19 C 0.5327(5) 0.98661(13) 0.38415(17) 0.0463(7) Uani 1 1 d .
H19A H 0.4401 1.0035 0.3389 0.070 Uiso 1 1 calc R
H19B H 0.6192 1.0204 0.4118 0.070 Uiso 1 1 calc R
H19C H 0.4240 0.9666 0.4190 0.070 Uiso 1 1 calc R
C20 C 0.8770(4) 0.96889(12) 0.29898(14) 0.0361(6) Uani 1 1 d .
H20A H 0.9961 0.9387 0.2834 0.054 Uiso 1 1 calc R
H20B H 0.9589 1.0047 0.3237 0.054 Uiso 1 1 calc R
H20C H 0.7797 0.9828 0.2530 0.054 Uiso 1 1 calc R
C21 C 0.8570(5) 0.90826(13) 0.42608(15) 0.0450(7) Uani 1 1 d .
H21A H 0.7470 0.8866 0.4590 0.068 Uiso 1 1 calc R
H21B H 0.9434 0.9406 0.4565 0.068 Uiso 1 1 calc R
H21C H 0.9720 0.8785 0.4069 0.068 Uiso 1 1 calc R

loop_
_atom_site_aniso_label
_atom_site_aniso_U_11
_atom_site_aniso_U_22
_atom_site_aniso_U_33
_atom_site_aniso_U_23
_atom_site_aniso_U_13
_atom_site_aniso_U_12
N1 0.0257(9) 0.0282(10) 0.0288(9) 0.0005(8) 0.0018(7) -0.0029(8)
N2 0.0229(9) 0.0233(9) 0.0385(11) 0.0072(9) 0.0025(8) 0.0013(8)
N3 0.0327(11) 0.0363(12) 0.0513(13) -0.0028(10) -0.0094(10) -0.0025(9)
N4 0.0261(9) 0.0258(10) 0.0281(9) -0.0043(8) 0.0020(7) -0.0028(7)
O1 0.0293(8) 0.0317(9) 0.0421(9) -0.0080(7) 0.0001(7) -0.0011(7)
O2 0.0319(8) 0.0242(8) 0.0311(8) -0.0095(7) 0.0009(6) -0.0060(6)
C1 0.0230(10) 0.0223(11) 0.0246(10) -0.0018(9) 0.0026(8) -0.0010(8)
C2 0.0329(11) 0.0264(11) 0.0240(11) 0.0019(9) -0.0019(9) -0.0047(9)
C3 0.0268(10) 0.0286(11) 0.0194(10) 0.0013(9) -0.0035(8) -0.0022(9)
C4 0.0323(11) 0.0272(12) 0.0261(11) -0.0001(9) 0.0032(9) 0.0035(9)
C5 0.0294(11) 0.0331(12) 0.0261(11) 0.0025(9) 0.0030(9) -0.0030(9)
C6 0.0349(11) 0.0267(12) 0.0216(10) 0.0000(9) -0.0047(9) -0.0029(9)
C7 0.0505(15) 0.0263(12) 0.0371(13) 0.0022(10) -0.0023(11) -0.0055(11)
C8 0.0328(12) 0.0306(12) 0.0316(12) -0.0001(10) 0.0007(9) 0.0067(9)
C9 0.0257(11) 0.0356(13) 0.0301(11) 0.0051(10) 0.0030(9) 0.0010(9)
C10 0.0256(10) 0.0215(11) 0.0263(11) -0.0008(9) 0.0040(8) -0.0019(8)
C11 0.0259(10) 0.0185(10) 0.0268(11) 0.0038(8) 0.0039(8) -0.0047(8)
C12 0.0280(11) 0.0251(11) 0.0296(11) -0.0001(9) 0.0056(9) 0.0018(9)
C13 0.0401(13) 0.0286(12) 0.0260(11) -0.0022(9) 0.0064(9) 0.0022(10)
C14 0.0388(12) 0.0297(12) 0.0259(11) 0.0032(10) -0.0009(9) -0.0018(10)
C15 0.0292(11) 0.0243(11) 0.0364(12) 0.0030(10) -0.0002(9) 0.0008(9)
C16 0.0306(11) 0.0205(11) 0.0316(11) -0.0002(9) 0.0053(9) -0.0006(9)
C17 0.0328(12) 0.0226(11) 0.0235(10) 0.0016(9) 0.0025(9) -0.0024(9)
C18 0.0310(11) 0.0236(11) 0.0267(11) -0.0056(9) -0.0026(9) -0.0073(9)
C19 0.0446(14) 0.0396(15) 0.0548(16) -0.0211(13) 0.0034(12) -0.0036(12)
C20 0.0407(13) 0.0321(13) 0.0350(12) -0.0001(10) -0.0014(10) -0.0108(10)
C21 0.0574(16) 0.0404(15) 0.0354(13) 0.0068(12) -0.0134(12) -0.0125(12)

loop_
_atom_type_symbol
_atom_type_description
_atom_type_scat_dispersion_real
_atom_type_scat_dispersion_imag
_atom_type_scat_source
C C 0.0033 0.0016 'International Tables Vol C Tables 4.2.6.8 and 6.1.1.4'
H H 0.0000 0.0000 'International Tables Vol C Tables 4.2.6.8 and 6.1.1.4'
N N 0.0061 0.0033 'International Tables Vol C Tables 4.2.6.8 and 6.1.1.4'
O O 0.0106 0.0060 'International Tables Vol C Tables 4.2.6.8 and 6.1.1.4'

loop_
_geom_angle_atom_site_label_1
_geom_angle_atom_site_label_2
_geom_angle_atom_site_label_3
_geom_angle
N2 N1 C1 114.33(16)
N3 N2 N1 172.9(2)
C17 N4 C10 121.44(17)
C17 N4 H4 119.3
C10 N4 H4 119.3
C17 O2 C18 121.17(16)
N1 C1 C2 107.77(16)
N1 C1 C10 109.12(16)
C2 C1 C10 114.35(17)
N1 C1 H1 108.5
C2 C1 H1 108.5
C10 C1 H1 108.5
C3 C2 C1 111.11(17)
C9 C3 C4 117.5(2)
C9 C3 C2 121.69(18)
C4 C3 C2 120.75(19)
C5 C4 C3 121.0(2)
C5 C4 H4A 119.5
C3 C4 H4A 119.5
C6 C5 C4 121.7(2)
C6 C5 H5 119.2
C4 C5 H5 119.2
C5 C6 C8 117.5(2)
C5 C6 C7 120.7(2)
C8 C6 C7 121.7(2)
C6 C7 H7A 109.5
C6 C7 H7B 109.5
H7A C7 H7B 109.5
C6 C7 H7C 109.5
H7A C7 H7C 109.5
H7B C7 H7C 109.5
C6 C8 C9 121.1(2)
C6 C8 H8 119.4
C9 C8 H8 119.4
C3 C9 C8 121.1(2)
C3 C9 H9 119.4
C8 C9 H9 119.4
N4 C10 C11 113.68(17)
N4 C10 C1 112.56(16)
C11 C10 C1 109.20(16)
N4 C10 H10 107.0
C11 C10 H10 107.0
C1 C10 H10 107.0
C16 C11 C12 118.10(19)
C16 C11 C10 123.12(18)
C12 C11 C10 118.55(18)
C13 C12 C11 121.1(2)
C13 C12 H12 119.4
C11 C12 H12 119.4
C12 C13 C14 120.2(2)
C12 C13 H13 119.9
C14 C13 H13 119.9
C15 C14 C13 119.5(2)
C15 C14 H14 120.2
C13 C14 H14 120.2
C14 C15 C16 120.6(2)
C14 C15 H15 119.7
C16 C15 H15 119.7
C15 C16 C11 120.4(2)
C15 C16 H16 119.8
C11 C16 H16 119.8
O1 C17 O2 125.72(19)
O1 C17 N4 124.4(2)
O2 C17 N4 109.84(18)
O2 C18 C21 109.63(18)
O2 C18 C20 111.23(16)
C21 C18 C20 112.47(19)
O2 C18 C19 101.99(16)
C21 C18 C19 111.6(2)
C20 C18 C19 109.5(2)
C18 C19 H19A 109.5
C18 C19 H19B 109.5
H19A C19 H19B 109.5
C18 C19 H19C 109.5
H19A C19 H19C 109.5
H19B C19 H19C 109.5
C18 C20 H20A 109.5
C18 C20 H20B 109.5
H20A C20 H20B 109.5
C18 C20 H20C 109.5
H20A C20 H20C 109.5
H20B C20 H20C 109.5
C18 C21 H21A 109.5
C18 C21 H21B 109.5
H21A C21 H21B 109.5
C18 C21 H21C 109.5
H21A C21 H21C 109.5
H21B C21 H21C 109.5

loop_
_geom_bond_atom_site_label_1
_geom_bond_atom_site_label_2
_geom_bond_distance
N1 N2 1.232(3)
N1 C1 1.497(3)
N2 N3 1.136(3)
N4 C17 1.359(3)
N4 C10 1.450(3)
N4 H4 0.8600
O1 C17 1.213(3)
O2 C17 1.340(3)
O2 C18 1.487(2)
C1 C2 1.529(3)
C1 C10 1.546(3)
C1 H1 0.9800
C2 C3 1.514(3)
C3 C9 1.387(3)
C3 C4 1.389(3)
C4 C5 1.385(3)
C4 H4A 0.9300
C5 C6 1.380(3)
C5 H5 0.9300
C6 C8 1.386(3)
C6 C7 1.504(3)
C7 H7A 0.9600
C7 H7B 0.9600
C7 H7C 0.9600
C8 C9 1.391(3)
C8 H8 0.9300
C9 H9 0.9300
C10 C11 1.517(3)
C10 H10 0.9800
C11 C16 1.393(3)
C11 C12 1.401(3)
C12 C13 1.378(3)
C12 H12 0.9300
C13 C14 1.383(3)
C13 H13 0.9300
C14 C15 1.381(3)
C14 H14 0.9300
C15 C16 1.389(3)
C15 H15 0.9300
C16 H16 0.9300
C18 C21 1.505(3)
C18 C20 1.511(3)
C18 C19 1.514(3)
C19 H19A 0.9600
C19 H19B 0.9600
C19 H19C 0.9600
C20 H20A 0.9600
C20 H20B 0.9600
C20 H20C 0.9600
C21 H21A 0.9600
C21 H21B 0.9600
C21 H21C 0.9600

loop_
_geom_torsion_atom_site_label_1
_geom_torsion_atom_site_label_2
_geom_torsion_atom_site_label_3
_geom_torsion_atom_site_label_4
_geom_torsion
C1 N1 N2 N3 172.9(17)
N2 N1 C1 C2 -139.47(18)
N2 N1 C1 C10 95.8(2)
N1 C1 C2 C3 64.4(2)
C10 C1 C2 C3 -174.05(16)
C1 C2 C3 C9 89.5(2)
C1 C2 C3 C4 -88.2(2)
C9 C3 C4 C5 -0.6(3)
C2 C3 C4 C5 177.14(19)
C3 C4 C5 C6 -0.5(3)
C4 C5 C6 C8 1.4(3)
C4 C5 C6 C7 -176.6(2)
C5 C6 C8 C9 -1.3(3)
C7 C6 C8 C9 176.7(2)
C4 C3 C9 C8 0.8(3)
C2 C3 C9 C8 -176.98(19)
C6 C8 C9 C3 0.2(3)
C17 N4 C10 C11 -123.0(2)
C17 N4 C10 C1 112.2(2)
N1 C1 C10 N4 67.7(2)
C2 C1 C10 N4 -53.0(2)
N1 C1 C10 C11 -59.5(2)
C2 C1 C10 C11 179.71(17)
N4 C10 C11 C16 -26.0(3)
C1 C10 C11 C16 100.6(2)
N4 C10 C11 C12 159.62(17)
C1 C10 C11 C12 -73.8(2)
C16 C11 C12 C13 -0.8(3)
C10 C11 C12 C13 173.83(19)
C11 C12 C13 C14 0.6(3)
C12 C13 C14 C15 0.0(3)
C13 C14 C15 C16 -0.4(3)
C14 C15 C16 C11 0.2(3)
C12 C11 C16 C15 0.4(3)
C10 C11 C16 C15 -173.98(19)
C18 O2 C17 O1 1.0(3)
C18 O2 C17 N4 -179.30(17)
C10 N4 C17 O1 -4.8(3)
C10 N4 C17 O2 175.48(17)
C17 O2 C18 C21 -67.9(2)
C17 O2 C18 C20 57.2(2)
C17 O2 C18 C19 173.82(19)
